data_7718746
loop_
_publ_author_name
'Khan, Yaqoot'
'Du, Yunyun'
'Yan, Li'
'Zhang, Niu'
'Zhang, Menglei'
'Ma, Hongwei'
'Li, Hui'

_publ_section_title
;
 Structural diversity of nucleotide coordination polymers of cytidine
 mono-, di-, and tri-phosphates and their selective recognition of
 tryptophan and tyrosine.
;
_journal_issue 23
_journal_name_full 'Dalton transactions (Cambridge, England : 2003)'
_journal_page_first 9145
_journal_page_last 9159
_journal_paper_doi 10.1039/d5dt00786k
_journal_volume 54
_journal_year 2025
_chemical_absolute_configuration ad
_chemical_formula_moiety 'C28 H37 Cu2 N10 O24 P4, 3(H2 O)'
_chemical_formula_sum 'C28 H43 Cu2 N10 O27 P4'
_chemical_formula_weight 1202.68
_space_group_crystal_system monoclinic
_space_group_IT_number 4
_space_group_name_Hall 'P 2yb'
_space_group_name_H-M_alt 'P 1 21 1'
_atom_sites_solution_hydrogens mixed
_atom_sites_solution_primary dual
_audit_block_doi 10.5517/ccdc.csd.cc2kdfkz
_audit_creation_date 2024-05-19
_audit_creation_method
;
Olex2 1.5
(compiled 2023.03.06 svn.rbb2c1857 for OlexSys, GUI svn.r6748)
;
_audit_update_record
;
2024-06-25 deposited with the CCDC.	2025-05-16 downloaded from the CCDC.
;
_cell_angle_alpha 90
_cell_angle_beta 101.7890(10)
_cell_angle_gamma 90
_cell_formula_units_Z 2
_cell_length_a 11.8834(5)
_cell_length_b 15.5226(8)
_cell_length_c 12.9286(6)
_cell_measurement_reflns_used 9988
_cell_measurement_temperature 298.00
_cell_measurement_theta_max 28.02
_cell_measurement_theta_min 2.50
_cell_volume 2334.52(19)
_computing_cell_refinement 'SAINT V8.38A (Bruker, 2018)'
_computing_data_reduction 'SAINT V8.38A (Bruker, 2018)'
_computing_molecular_graphics 'Olex2 1.5 (Dolomanov et al., 2009)'
_computing_publication_material 'Olex2 1.5 (Dolomanov et al., 2009)'
_computing_structure_refinement 'SHELXL 2018/3 (Sheldrick, 2015)'
_computing_structure_solution 'SHELXT 2018/2 (Sheldrick, 2018)'
_diffrn_ambient_temperature 298.00
_diffrn_measured_fraction_theta_full 0.998
_diffrn_measured_fraction_theta_max 0.995
_diffrn_measurement_device_type 'Bruker APEX-II CCD'
_diffrn_measurement_method '\f and \w scans'
_diffrn_radiation_type MoK\a
_diffrn_radiation_wavelength 0.71073
_diffrn_reflns_av_R_equivalents 0.0438
_diffrn_reflns_av_unetI/netI 0.0572
_diffrn_reflns_Laue_measured_fraction_full 0.998
_diffrn_reflns_Laue_measured_fraction_max 0.995
_diffrn_reflns_limit_h_max 15
_diffrn_reflns_limit_h_min -15
_diffrn_reflns_limit_k_max 20
_diffrn_reflns_limit_k_min -20
_diffrn_reflns_limit_l_max 17
_diffrn_reflns_limit_l_min -16
_diffrn_reflns_number 38641
_diffrn_reflns_point_group_measured_fraction_full 0.987
_diffrn_reflns_point_group_measured_fraction_max 0.963
_diffrn_reflns_theta_full 25.242
_diffrn_reflns_theta_max 28.416
_diffrn_reflns_theta_min 2.188
_diffrn_source_current 1.0
_diffrn_source_power 0.05
_diffrn_source_voltage 50.0
_diffrn_standards_number 0
_exptl_absorpt_coefficient_mu 1.150
_exptl_absorpt_correction_T_max 0.7457
_exptl_absorpt_correction_T_min 0.6541
_exptl_absorpt_correction_type none
_exptl_absorpt_process_details
;
SADABS-2016/2 (Bruker,2016/2) was used for absorption correction.
wR2(int) was 0.0906 before and 0.0676 after correction.
The Ratio of minimum to maximum transmission is 0.8772.
The \l/2 correction factor is Not present.
;
_exptl_crystal_colour 'clear greenish green'
_exptl_crystal_colour_lustre clear
_exptl_crystal_colour_modifier greenish
_exptl_crystal_colour_primary green
_exptl_crystal_density_diffrn 1.711
_exptl_crystal_description hexagonal
_exptl_crystal_F_000 1230
_exptl_crystal_size_max 0.35
_exptl_crystal_size_mid 0.31
_exptl_crystal_size_min 0.25
_refine_diff_density_max 1.316
_refine_diff_density_min -0.645
_refine_diff_density_rms 0.073
_refine_ls_abs_structure_details
;
 Refined as an inversion twin.
;
_refine_ls_abs_structure_Flack 0.015(12)
_refine_ls_extinction_method none
_refine_ls_goodness_of_fit_ref 1.053
_refine_ls_hydrogen_treatment constr
_refine_ls_matrix_type full
_refine_ls_number_parameters 645
_refine_ls_number_reflns 11266
_refine_ls_number_restraints 7
_refine_ls_restrained_S_all 1.072
_refine_ls_R_factor_all 0.0588
_refine_ls_R_factor_gt 0.0410
_refine_ls_shift/su_max 0.000
_refine_ls_shift/su_mean 0.000
_refine_ls_structure_factor_coef Fsqd
_refine_ls_weighting_details 'w=1/[\s^2^(Fo^2^)+(0.0568P)^2^] where P=(Fo^2^+2Fc^2^)/3'
_refine_ls_weighting_scheme calc
_refine_ls_wR_factor_gt 0.0988
_refine_ls_wR_factor_ref 0.1064
_reflns_Friedel_coverage 0.870
_reflns_Friedel_fraction_full 0.975
_reflns_Friedel_fraction_max 0.929
_reflns_number_gt 9082
_reflns_number_total 11266
_reflns_threshold_expression 'I > 2\s(I)'
_cod_data_source_file d5dt00786k2.cif
_cod_data_source_block a_a_CCDC2
_cod_depositor_comments 'Adding full bibliography for 7718743--7718747.cif.'
_cod_database_code 7718746
_shelx_shelxl_version_number 2018/3
_shelx_space_group_comment
;
The symmetry employed for this shelxl refinement is uniquely defined
by the following loop, which should always be used as a source of
symmetry information in preference to the above space-group names.
They are only intended as comments.
;
_shelx_estimated_absorpt_t_max 0.762
_shelx_estimated_absorpt_t_min 0.689
_olex2_refinement_description
;
1. Twinned data refinement
 Scales: 0.985(12)
 0.015(12)
2. Fixed Uiso
 At 1.2 times of:
  All C(H) groups, All C(H,H) groups, All N(H) groups, All N(H,H) groups
 At 1.5 times of:
  All O(H) groups, All O(H,H) groups
3. Restrained distances
 H1B-H25B
 1.85 with sigma of 0.02
4. Uiso/Uaniso restraints and constraints
Uanis(O4) \\sim Ueq: with sigma of 0.005 and sigma for terminal atoms of 0.01
5. Others
 Fixed X: P1(0.42868) Cu1(0.24891) P2(0.517) Cu2(-0.23986) C2(-0.29612)
 P4(0.07272)
 Fixed Y: Cu2(0.39849)
 Fixed Z: Cu2(0.51703) C2(0.19209) P3(0.466729) P4(0.28337)
6.a Free rotating group:
 O26(H26A,H26B), O27(H27A,H27B), O25(H25A,H25B)
6.b Rotating group:
 O1(H1A,H1B), O24(H24A,H24B)
6.c Ternary CH refined with riding coordinates:
 C12(H12A), C13(H13A), C14(H14), C15(H15), C21(H21), C22(H22), C23(H23),
 C24(H24)
6.d Secondary CH2 refined with riding coordinates:
 C11(H11A,H11B), C20(H20A,H20B)
6.e Aromatic/amide H refined with riding coordinates:
 C1(H1), C2(H2), C4(H4), C5(H5), C7(H7A), N7(H7), C8(H8), C9(H9), C10(H10),
 C18(H18), C19(H19), C27(H27), C28(H28)
6.f X=CH2 refined with riding coordinates:
 N3(H3A,H3B), N6(H6A,H6B)
6.g Idealised tetrahedral OH refined as rotating group:
 O12(H12), O13(H13), O21(H21A), O22(H22A)
;
_smtbx_masks_void_probe_radius 1.2
_smtbx_masks_void_truncation_radius 1.2
_olex2_submission_special_instructions 'No special instructions were received'

loop_
_space_group_symop_operation_xyz
'x, y, z'
'-x, y+1/2, -z'

loop_
_atom_site_label
_atom_site_type_symbol
_atom_site_fract_x
_atom_site_fract_y
_atom_site_fract_z
_atom_site_U_iso_or_equiv
_atom_site_adp_type
_atom_site_occupancy
_atom_site_site_symmetry_order
_atom_site_calc_flag
_atom_site_refinement_flags_posn
_atom_site_refinement_flags_adp
_atom_site_refinement_flags_occupancy
_atom_site_disorder_assembly
_atom_site_disorder_group
P1 P 0.428680 0.44886(10) 0.71325(8) 0.0252(3) Uani 1 1 d . . . . .
Cu1 Cu 0.248910 0.45575(7) 0.49867(4) 0.02796(15) Uani 1 1 d . . . . .
C1 C -0.2966(5) 0.4641(4) 0.2994(4) 0.0356(12) Uani 1 1 d . . . . .
H1 H -0.317488 0.513683 0.331205 0.043 Uiso 1 1 calc R U . . .
O1 O 0.1939(4) 0.3133(3) 0.5258(3) 0.0522(11) Uani 1 1 d . . . . .
H1A H 0.140597 0.304021 0.578285 0.078 Uiso 1 1 d R U . . .
H1B H 0.258237 0.273039 0.562270 0.078 Uiso 1 1 d DR U . . .
N1 N -0.2677(3) 0.3936(3) 0.3580(3) 0.0299(9) Uani 1 1 d . . . . .
N01H N -0.2554(3) 0.4484(4) -0.0111(3) 0.0409(11) Uani 1 1 d . . . . .
P2 P 0.517000 0.45354(15) 0.51798(10) 0.0484(4) Uani 1 1 d . . . . .
Cu2 Cu -0.239860 0.398490 0.517030 0.03143(17) Uani 1 1 d . . . . .
C2 C -0.296120 0.4653(4) 0.192090 0.0406(13) Uani 1 1 d . . . . .
H2 H -0.315206 0.515132 0.152548 0.049 Uiso 1 1 calc R U . . .
N2 N -0.2229(3) 0.4122(3) -0.3256(3) 0.0280(9) Uani 1 1 d . . . . .
O2 O 0.1906(2) 0.4506(3) 0.3478(2) 0.0310(7) Uani 1 1 d . . . . .
P3 P -0.01826(9) 0.49279(10) 0.466729 0.0267(3) Uani 1 1 d . . . . .
O3 O 0.1051(2) 0.4984(2) 0.5273(2) 0.0290(7) Uani 1 1 d . . . . .
N3 N 0.1172(5) 0.3509(3) -0.2738(4) 0.0459(12) Uani 1 1 d . . . . .
H3A H 0.123408 0.357414 -0.338496 0.055 Uiso 1 1 calc R U . . .
H3B H 0.117058 0.299981 -0.247566 0.055 Uiso 1 1 calc R U . . .
C3 C -0.2674(4) 0.3925(4) 0.1462(3) 0.0340(11) Uani 1 1 d . . . . .
P4 P 0.072720 0.43397(9) 0.283370 0.0220(3) Uani 1 1 d . . . . .
N4 N 0.1085(3) 0.4970(3) -0.2580(3) 0.0266(8) Uani 1 1 d . . . . .
C4 C -0.2412(5) 0.3201(4) 0.2057(4) 0.0445(14) Uani 1 1 d . . . . .
H4 H -0.223306 0.268960 0.175229 0.053 Uiso 1 1 calc R U . . .
O4 O 0.3975(3) 0.4298(4) 0.4651(3) 0.0681(15) Uani 1 1 d . U . . .
O5 O 0.3121(3) 0.4682(3) 0.6485(2) 0.0308(8) Uani 1 1 d . . . . .
C5 C -0.2417(5) 0.3242(4) 0.3115(4) 0.0425(14) Uani 1 1 d . . . . .
H5 H -0.222570 0.274883 0.352067 0.051 Uiso 1 1 calc R U . . .
N5 N 0.0969(3) 0.5636(3) -0.0990(3) 0.0236(8) Uani 1 1 d . . . . .
N6 N 0.3656(5) 0.3465(4) 1.2470(4) 0.0529(14) Uani 1 1 d . . . . .
H6A H 0.361272 0.349606 1.312517 0.063 Uiso 1 1 calc R U . . .
H6B H 0.361706 0.297195 1.216087 0.063 Uiso 1 1 calc R U . . .
O6 O 0.5585(6) 0.5382(5) 0.4829(5) 0.111(2) Uani 1 1 d . . . . .
C6 C -0.2435(4) 0.4309(4) -0.1191(4) 0.0363(13) Uani 1 1 d . . . . .
O7 O 0.5965(3) 0.3795(3) 0.5094(3) 0.0482(11) Uani 1 1 d . . . . .
C7 C -0.2235(5) 0.5013(4) -0.1758(4) 0.0420(13) Uani 1 1 d . . . . .
H7A H -0.218174 0.556069 -0.146017 0.050 Uiso 1 1 calc R U . . .
N7 N 0.3840(4) 0.4923(3) 1.2430(3) 0.0389(10) Uani 1 1 d . . . . .
H7 H 0.383360 0.492157 1.309398 0.047 Uiso 1 1 calc R U . . .
N8 N 0.4016(3) 0.5676(3) 1.0916(3) 0.0269(9) Uani 1 1 d . . . . .
O8 O 0.5200(3) 0.4660(3) 0.6418(2) 0.0446(11) Uani 1 1 d . . . . .
C8 C -0.2115(5) 0.4888(4) -0.2789(4) 0.0343(11) Uani 1 1 d . . . . .
H8 H -0.194626 0.536129 -0.317264 0.041 Uiso 1 1 calc R U . . .
O9 O 0.4486(4) 0.3641(3) 0.7659(3) 0.0567(12) Uani 1 1 d . . . . .
C9 C -0.2448(5) 0.3439(4) -0.2692(4) 0.0426(13) Uani 1 1 d . . . . .
H9 H -0.253784 0.290071 -0.301451 0.051 Uiso 1 1 calc R U . . .
O10 O 0.4606(3) 0.5188(2) 0.8031(2) 0.0300(8) Uani 1 1 d . . . . .
C10 C -0.2544(5) 0.3508(4) -0.1648(4) 0.0469(15) Uani 1 1 d . . . . .
H10 H -0.267945 0.302528 -0.126548 0.056 Uiso 1 1 calc R U . . .
O11 O 0.3681(3) 0.6399(2) 0.9284(2) 0.0311(8) Uani 1 1 d . . . . .
C11 C 0.0731(4) 0.5966(3) 0.2281(3) 0.0254(10) Uani 1 1 d . . . . .
H11A H 0.152478 0.599314 0.265656 0.030 Uiso 1 1 calc R U . . .
H11B H 0.024795 0.617313 0.274934 0.030 Uiso 1 1 calc R U . . .
C12 C 0.0570(4) 0.6525(3) 0.1317(3) 0.0247(10) Uani 1 1 d . . . . .
H12A H 0.069962 0.712741 0.153424 0.030 Uiso 1 1 calc R U . . .
O12 O 0.6544(3) 0.7031(3) 0.9224(3) 0.0370(9) Uani 1 1 d . . . . .
H12 H 0.706810 0.712582 0.973084 0.055 Uiso 1 1 calc R U . . .
O13 O 0.5227(4) 0.7800(3) 1.0480(3) 0.0491(11) Uani 1 1 d . . . . .
H13 H 0.510278 0.799108 1.103786 0.074 Uiso 1 1 calc R U . . .
C13 C -0.0577(4) 0.6452(3) 0.0523(3) 0.0243(9) Uani 1 1 d . . . . .
H13A H -0.079490 0.584545 0.041037 0.029 Uiso 1 1 calc R U . . .
O14 O 0.3907(4) 0.6391(3) 1.2433(3) 0.0505(11) Uani 1 1 d . . . . .
C14 C -0.0248(4) 0.6822(3) -0.0469(3) 0.0281(10) Uani 1 1 d . . . . .
H14 H -0.077658 0.664409 -0.111798 0.034 Uiso 1 1 calc R U . . .
N014 N -0.2588(4) 0.3815(4) 0.0374(3) 0.0439(12) Uani 1 1 d . . . . .
C15 C 0.0962(4) 0.6450(3) -0.0384(3) 0.0244(9) Uani 1 1 d . . . . .
H15 H 0.145064 0.687723 -0.063647 0.029 Uiso 1 1 calc R U . . .
O15 O -0.0743(4) 0.5770(3) 0.4369(3) 0.0625(13) Uani 1 1 d . . . . .
O16 O -0.0852(3) 0.4354(4) 0.5256(3) 0.0560(13) Uani 1 1 d . . . . .
C16 C 0.1035(4) 0.5723(3) -0.2034(3) 0.0248(10) Uani 1 1 d . . . . .
O17 O -0.0172(3) 0.4443(3) 0.3564(2) 0.0332(8) Uani 1 1 d . . . . .
C17 C 0.1082(4) 0.4173(3) -0.2163(4) 0.0271(10) Uani 1 1 d . . . . .
C18 C 0.0986(4) 0.4114(3) -0.1085(4) 0.0349(11) Uani 1 1 d . . . . .
H18 H 0.096088 0.357898 -0.076616 0.042 Uiso 1 1 calc R U . . .
O18 O 0.0504(4) 0.3517(3) 0.2267(3) 0.0432(10) Uani 1 1 d . . . . .
O19 O 0.0431(3) 0.5085(2) 0.1979(2) 0.0288(7) Uani 1 1 d . . . . .
C19 C 0.0932(4) 0.4836(3) -0.0542(4) 0.0298(11) Uani 1 1 d . . . . .
H19 H 0.086650 0.479823 0.016176 0.036 Uiso 1 1 calc R U . . .
O20 O 0.1403(3) 0.6277(2) 0.0690(2) 0.0269(7) Uani 1 1 d . . . . .
C20 C 0.4472(5) 0.6086(3) 0.7750(4) 0.0336(12) Uani 1 1 d . . . . .
H20A H 0.372451 0.617757 0.729507 0.040 Uiso 1 1 calc R U . . .
H20B H 0.505587 0.625322 0.736343 0.040 Uiso 1 1 calc R U . . .
O21 O -0.1476(3) 0.6918(3) 0.0817(3) 0.0355(8) Uani 1 1 d . . . . .
H21A H -0.167786 0.667455 0.131171 0.053 Uiso 1 1 calc R U . . .
C21 C 0.4578(4) 0.6629(3) 0.8724(3) 0.0267(10) Uani 1 1 d . . . . .
H21 H 0.447514 0.723384 0.850943 0.032 Uiso 1 1 calc R U . . .
C22 C 0.5681(4) 0.6550(3) 0.9557(4) 0.0265(10) Uani 1 1 d . . . . .
H22 H 0.591196 0.594470 0.965382 0.032 Uiso 1 1 calc R U . . .
O22 O -0.0170(4) 0.7727(2) -0.0359(3) 0.0417(9) Uani 1 1 d . . . . .
H22A H -0.011023 0.794356 -0.092422 0.062 Uiso 1 1 calc R U . . .
O23 O 0.1035(3) 0.6423(2) -0.2455(3) 0.0370(8) Uani 1 1 d . . . . .
C23 C 0.5298(4) 0.6887(4) 1.0539(3) 0.0320(11) Uani 1 1 d . . . . .
H23 H 0.579061 0.668450 1.119657 0.038 Uiso 1 1 calc R U . . .
C24 C 0.4068(4) 0.6529(3) 1.0378(4) 0.0272(10) Uani 1 1 d . . . . .
H24 H 0.356986 0.694509 1.063553 0.033 Uiso 1 1 calc R U . . .
O24 O -0.1790(5) 0.2541(3) 0.5474(4) 0.0714(14) Uani 1 1 d . . . . .
H24A H -0.108512 0.243147 0.528921 0.107 Uiso 1 1 d R U . . .
H24B H -0.225592 0.214457 0.503985 0.107 Uiso 1 1 d R U . . .
C25 C 0.3911(4) 0.5721(4) 1.1956(4) 0.0330(11) Uani 1 1 d . . . . .
O26 O -0.0025(5) 0.7156(4) 0.5533(5) 0.0796(16) Uani 1 1 d G . . . .
H26A H -0.055902 0.717507 0.587947 0.119 Uiso 1 1 d G U . . .
H26B H 0.002422 0.662625 0.538014 0.119 Uiso 1 1 d G U . . .
C26 C 0.3780(4) 0.4164(4) 1.1946(4) 0.0337(11) Uani 1 1 d . . . . .
C27 C 0.3881(4) 0.4160(3) 1.0867(4) 0.0335(11) Uani 1 1 d . . . . .
H27 H 0.387264 0.364450 1.049895 0.040 Uiso 1 1 calc R U . . .
C28 C 0.3987(4) 0.4911(4) 1.0397(4) 0.0317(10) Uani 1 1 d . . . . .
H28 H 0.404392 0.491257 0.968985 0.038 Uiso 1 1 calc R U . . .
O27 O -0.1929(4) 0.6633(3) 0.2697(3) 0.0531(11) Uani 1 1 d G . . . .
H27A H -0.142065 0.635078 0.311955 0.080 Uiso 1 1 d G U . . .
H27B H -0.194799 0.712046 0.299311 0.080 Uiso 1 1 d G U . . .
O25 O 0.3794(4) 0.2176(4) 0.6591(5) 0.0839(17) Uani 1 1 d G . . . .
H25A H 0.435268 0.192311 0.699160 0.126 Uiso 1 1 d G U . . .
H25B H 0.407243 0.236131 0.607890 0.126 Uiso 1 1 d DG U . . .

loop_
_atom_site_aniso_label
_atom_site_aniso_U_11
_atom_site_aniso_U_22
_atom_site_aniso_U_33
_atom_site_aniso_U_23
_atom_site_aniso_U_13
_atom_site_aniso_U_12
P1 0.0237(5) 0.0374(7) 0.0132(5) -0.0019(5) 0.0008(4) -0.0002(5)
Cu1 0.0177(2) 0.0517(4) 0.0140(2) -0.0058(2) 0.00200(18) 0.0047(2)
C1 0.048(3) 0.041(3) 0.020(2) -0.003(2) 0.012(2) 0.013(3)
O1 0.061(3) 0.044(3) 0.051(3) 0.0047(19) 0.010(2) -0.001(2)
N1 0.0270(18) 0.051(3) 0.0123(16) -0.0029(19) 0.0060(13) 0.003(2)
N01H 0.051(3) 0.049(3) 0.023(2) 0.002(2) 0.0091(19) -0.002(2)
P2 0.0260(6) 0.1017(13) 0.0176(6) -0.0024(7) 0.0050(5) 0.0105(8)
Cu2 0.0212(2) 0.0608(4) 0.0132(2) -0.0031(3) 0.00563(17) -0.0012(3)
C2 0.055(3) 0.044(3) 0.024(2) 0.003(2) 0.011(2) 0.012(3)
N2 0.0203(16) 0.049(3) 0.0159(16) 0.0007(17) 0.0056(13) -0.0051(18)
O2 0.0229(15) 0.053(2) 0.0165(14) 0.0022(15) 0.0026(11) 0.0074(16)
P3 0.0192(5) 0.0473(8) 0.0141(5) 0.0023(5) 0.0043(4) 0.0073(5)
O3 0.0177(14) 0.047(2) 0.0220(15) -0.0086(15) 0.0022(11) 0.0027(15)
N3 0.075(4) 0.029(3) 0.040(3) -0.005(2) 0.027(2) -0.004(2)
C3 0.031(2) 0.057(3) 0.016(2) -0.005(2) 0.0085(16) -0.007(2)
P4 0.0230(5) 0.0305(7) 0.0123(5) 0.0002(4) 0.0033(4) 0.0027(4)
N4 0.037(2) 0.025(2) 0.0208(18) 0.0011(16) 0.0113(15) 0.0053(18)
C4 0.067(4) 0.046(4) 0.023(3) -0.006(2) 0.015(3) 0.013(3)
O4 0.0265(17) 0.146(4) 0.0294(18) -0.029(2) 0.0014(14) 0.017(2)
O5 0.0193(14) 0.058(3) 0.0158(14) -0.0077(15) 0.0038(11) 0.0012(14)
C5 0.056(4) 0.045(3) 0.025(3) 0.006(2) 0.005(2) 0.007(3)
N5 0.032(2) 0.025(2) 0.0167(17) 0.0011(15) 0.0110(15) 0.0024(16)
N6 0.077(4) 0.044(3) 0.047(3) 0.009(2) 0.033(3) 0.000(3)
O6 0.136(6) 0.123(6) 0.091(4) 0.058(4) 0.062(4) 0.043(5)
C6 0.033(2) 0.058(4) 0.018(2) -0.003(2) 0.0061(18) -0.003(2)
O7 0.0208(15) 0.092(4) 0.0319(18) -0.020(2) 0.0065(13) 0.0038(19)
C7 0.053(3) 0.050(3) 0.023(2) -0.009(2) 0.009(2) -0.017(3)
N7 0.052(3) 0.049(3) 0.020(2) -0.003(2) 0.0164(18) -0.005(2)
N8 0.033(2) 0.028(2) 0.0228(19) -0.0022(16) 0.0126(16) -0.0044(17)
O8 0.0166(15) 0.097(3) 0.0201(15) -0.0167(19) 0.0027(12) 0.0013(18)
C8 0.046(3) 0.036(3) 0.022(2) -0.002(2) 0.008(2) -0.010(2)
O9 0.084(3) 0.043(3) 0.034(2) 0.0094(18) -0.009(2) -0.001(2)
C9 0.059(4) 0.037(3) 0.033(3) 0.001(2) 0.013(3) 0.000(3)
O10 0.0334(17) 0.040(2) 0.0141(15) -0.0026(13) 0.0001(12) -0.0033(15)
C10 0.065(4) 0.049(4) 0.030(3) 0.015(3) 0.016(3) -0.002(3)
O11 0.0265(16) 0.041(2) 0.0250(17) 0.0030(15) 0.0035(13) 0.0003(15)
C11 0.031(2) 0.029(3) 0.015(2) -0.0017(17) 0.0022(17) -0.0003(19)
C12 0.027(2) 0.030(3) 0.017(2) -0.0003(17) 0.0061(17) 0.0001(18)
O12 0.0301(18) 0.052(3) 0.0303(18) 0.0012(17) 0.0088(14) -0.0122(16)
O13 0.093(3) 0.028(2) 0.031(2) -0.0082(15) 0.026(2) -0.016(2)
C13 0.027(2) 0.025(2) 0.020(2) 0.0024(18) 0.0029(17) 0.0045(19)
O14 0.075(3) 0.043(2) 0.036(2) -0.0162(19) 0.018(2) -0.005(2)
C14 0.038(2) 0.027(3) 0.019(2) -0.001(2) 0.0056(17) 0.003(2)
N014 0.050(3) 0.064(4) 0.019(2) -0.002(2) 0.0088(18) 0.002(2)
C15 0.038(3) 0.022(2) 0.016(2) -0.0009(17) 0.0128(18) -0.0032(19)
O15 0.071(3) 0.060(3) 0.048(3) 0.001(2) -0.006(2) 0.041(2)
O16 0.0324(18) 0.116(4) 0.0204(16) 0.006(2) 0.0075(14) -0.024(2)
C16 0.029(2) 0.029(3) 0.017(2) 0.0003(18) 0.0078(17) 0.0042(19)
O17 0.0242(15) 0.060(2) 0.0159(14) -0.0029(16) 0.0054(11) -0.0067(17)
C17 0.032(2) 0.024(3) 0.026(2) 0.0002(19) 0.0080(18) 0.002(2)
C18 0.048(3) 0.030(3) 0.029(2) 0.010(2) 0.014(2) 0.004(2)
O18 0.060(3) 0.037(2) 0.0296(19) -0.0092(16) 0.0013(17) 0.0033(19)
O19 0.0342(17) 0.034(2) 0.0152(14) 0.0050(13) -0.0017(12) -0.0041(14)
C19 0.044(3) 0.027(3) 0.020(2) 0.0066(19) 0.0130(19) 0.001(2)
O20 0.0260(16) 0.039(2) 0.0170(15) -0.0033(13) 0.0077(12) -0.0009(14)
C20 0.043(3) 0.035(3) 0.021(2) 0.0023(19) 0.002(2) -0.006(2)
O21 0.0325(18) 0.046(2) 0.0309(18) 0.0090(16) 0.0130(14) 0.0103(17)
C21 0.028(2) 0.033(3) 0.019(2) 0.0006(18) 0.0040(17) -0.0008(19)
C22 0.027(2) 0.031(3) 0.021(2) -0.0028(18) 0.0038(18) -0.0048(19)
O22 0.083(3) 0.0207(19) 0.0253(18) 0.0032(14) 0.0217(19) 0.0092(18)
O23 0.065(2) 0.0240(19) 0.0238(17) 0.0020(15) 0.0135(16) 0.0017(17)
C23 0.041(3) 0.035(3) 0.020(2) -0.001(2) 0.0065(19) -0.003(2)
C24 0.036(3) 0.022(3) 0.027(2) 0.0014(18) 0.0117(19) 0.0009(19)
O24 0.093(4) 0.078(4) 0.048(3) 0.000(3) 0.027(3) 0.012(3)
C25 0.035(3) 0.041(3) 0.025(2) -0.007(2) 0.009(2) -0.009(2)
O26 0.080(4) 0.082(4) 0.071(4) 0.016(3) 0.004(3) -0.010(3)
C26 0.035(2) 0.037(3) 0.032(2) 0.005(2) 0.013(2) -0.001(2)
C27 0.048(3) 0.028(3) 0.027(2) -0.006(2) 0.013(2) -0.001(2)
C28 0.040(3) 0.034(3) 0.024(2) -0.004(2) 0.0145(19) 0.000(2)
O27 0.068(3) 0.060(3) 0.036(2) 0.0128(19) 0.0209(19) 0.022(2)
O25 0.057(3) 0.098(5) 0.099(5) 0.026(4) 0.021(3) 0.004(3)

loop_
_atom_type_symbol
_atom_type_description
_atom_type_scat_dispersion_real
_atom_type_scat_dispersion_imag
_atom_type_scat_source
C C 0.0033 0.0016 'International Tables Vol C Tables 4.2.6.8 and 6.1.1.4'
H H 0.0000 0.0000 'International Tables Vol C Tables 4.2.6.8 and 6.1.1.4'
Cu Cu 0.3201 1.2651 'International Tables Vol C Tables 4.2.6.8 and 6.1.1.4'
N N 0.0061 0.0033 'International Tables Vol C Tables 4.2.6.8 and 6.1.1.4'
O O 0.0106 0.0060 'International Tables Vol C Tables 4.2.6.8 and 6.1.1.4'
P P 0.1023 0.0942 'International Tables Vol C Tables 4.2.6.8 and 6.1.1.4'

loop_
_geom_angle_atom_site_label_1
_geom_angle_atom_site_label_2
_geom_angle_atom_site_label_3
_geom_angle
_geom_angle_site_symmetry_1
_geom_angle_site_symmetry_3
_geom_angle_publ_flag
O5 P1 O8 107.88(18) . . ?
O5 P1 O10 109.25(19) . . ?
O9 P1 O5 118.6(2) . . ?
O9 P1 O8 110.7(3) . . ?
O9 P1 O10 106.4(2) . . ?
O10 P1 O8 102.9(2) . . ?
O2 Cu1 O1 93.32(16) . . ?
O2 Cu1 O3 93.37(13) . . ?
O2 Cu1 O4 85.47(14) . . ?
O2 Cu1 O5 176.21(19) . . ?
O3 Cu1 O1 90.57(16) . . ?
O3 Cu1 O4 171.9(2) . . ?
O3 Cu1 O5 87.22(13) . . ?
O4 Cu1 O1 97.5(2) . . ?
O5 Cu1 O1 90.42(15) . . ?
O5 Cu1 O4 93.43(14) . . ?
N1 C1 H1 119.2 . . ?
N1 C1 C2 121.6(5) . . ?
C2 C1 H1 119.2 . . ?
Cu1 O1 H1A 117.2 . . ?
Cu1 O1 H1B 116.0 . . ?
H1A O1 H1B 96.5 . . ?
C1 N1 Cu2 121.1(3) . . ?
C5 N1 C1 118.2(4) . . ?
C5 N1 Cu2 119.9(4) . . ?
N014 N01H C6 110.8(5) . . ?
O4 P2 O6 114.7(4) . . ?
O4 P2 O7 109.3(3) . . ?
O4 P2 O8 108.17(19) . . ?
O6 P2 O7 113.3(3) . . ?
O6 P2 O8 104.7(3) . . ?
O7 P2 O8 106.2(2) . . ?
N1 Cu2 O24 96.57(17) . . ?
N2 Cu2 N1 174.71(18) 1_556 . ?
N2 Cu2 O24 88.17(17) 1_556 . ?
O7 Cu2 N1 89.34(14) 1_455 . ?
O7 Cu2 N2 87.70(14) 1_455 1_556 ?
O7 Cu2 O24 97.7(2) 1_455 . ?
O16 Cu2 N1 91.51(15) . . ?
O16 Cu2 N2 90.76(14) . 1_556 ?
O16 Cu2 O7 171.2(2) . 1_455 ?
O16 Cu2 O24 90.9(2) . . ?
C1 C2 H2 120.6 . . ?
C3 C2 C1 118.7(5) . . ?
C3 C2 H2 120.6 . . ?
C8 N2 Cu2 122.2(3) . 1_554 ?
C8 N2 C9 118.3(4) . . ?
C9 N2 Cu2 118.4(4) . 1_554 ?
P4 O2 Cu1 132.03(19) . . ?
O3 P3 O17 107.56(17) . . ?
O15 P3 O3 114.8(3) . . ?
O15 P3 O16 113.5(3) . . ?
O15 P3 O17 105.4(2) . . ?
O16 P3 O3 109.2(2) . . ?
O16 P3 O17 105.8(2) . . ?
P3 O3 Cu1 132.74(19) . . ?
H3A N3 H3B 120.0 . . ?
C17 N3 H3A 120.0 . . ?
C17 N3 H3B 120.0 . . ?
C2 C3 C4 119.4(4) . . ?
C2 C3 N014 127.0(5) . . ?
C4 C3 N014 113.6(5) . . ?
O2 P4 O17 108.77(16) . . ?
O2 P4 O19 108.1(2) . . ?
O17 P4 O19 105.19(19) . . ?
O18 P4 O2 118.6(2) . . ?
O18 P4 O17 108.2(2) . . ?
O18 P4 O19 107.14(19) . . ?
C17 N4 C16 124.8(4) . . ?
C3 C4 H4 120.7 . . ?
C3 C4 C5 118.6(5) . . ?
C5 C4 H4 120.7 . . ?
P2 O4 Cu1 132.1(3) . . ?
P1 O5 Cu1 131.6(2) . . ?
N1 C5 C4 123.4(5) . . ?
N1 C5 H5 118.3 . . ?
C4 C5 H5 118.3 . . ?
C16 N5 C15 116.1(4) . . ?
C19 N5 C15 122.8(4) . . ?
C19 N5 C16 121.1(4) . . ?
H6A N6 H6B 120.0 . . ?
C26 N6 H6A 120.0 . . ?
C26 N6 H6B 120.0 . . ?
C7 C6 N01H 115.3(5) . . ?
C7 C6 C10 120.4(5) . . ?
C10 C6 N01H 124.2(5) . . ?
P2 O7 Cu2 121.0(3) . 1_655 ?
C6 C7 H7A 121.0 . . ?
C6 C7 C8 118.0(5) . . ?
C8 C7 H7A 121.0 . . ?
C25 N7 H7 117.1 . . ?
C26 N7 H7 117.1 . . ?
C26 N7 C25 125.7(4) . . ?
C25 N8 C24 115.3(4) . . ?
C28 N8 C24 122.6(4) . . ?
C28 N8 C25 121.9(4) . . ?
P1 O8 P2 133.0(2) . . ?
N2 C8 C7 122.8(5) . . ?
N2 C8 H8 118.6 . . ?
C7 C8 H8 118.6 . . ?
N2 C9 H9 118.9 . . ?
N2 C9 C10 122.2(5) . . ?
C10 C9 H9 118.9 . . ?
C20 O10 P1 118.8(3) . . ?
C6 C10 C9 118.2(5) . . ?
C6 C10 H10 120.9 . . ?
C9 C10 H10 120.9 . . ?
C24 O11 C21 110.1(3) . . ?
H11A C11 H11B 108.2 . . ?
C12 C11 H11A 109.7 . . ?
C12 C11 H11B 109.7 . . ?
O19 C11 H11A 109.7 . . ?
O19 C11 H11B 109.7 . . ?
O19 C11 C12 109.9(3) . . ?
C11 C12 H12A 109.1 . . ?
C11 C12 C13 117.3(4) . . ?
C13 C12 H12A 109.1 . . ?
O20 C12 C11 109.0(4) . . ?
O20 C12 H12A 109.1 . . ?
O20 C12 C13 102.8(3) . . ?
C22 O12 H12 109.5 . . ?
C23 O13 H13 109.5 . . ?
C12 C13 H13A 110.0 . . ?
C14 C13 C12 100.9(4) . . ?
C14 C13 H13A 110.0 . . ?
O21 C13 C12 113.8(4) . . ?
O21 C13 H13A 110.0 . . ?
O21 C13 C14 111.9(4) . . ?
C13 C14 H14 112.5 . . ?
C13 C14 C15 101.3(4) . . ?
C15 C14 H14 112.5 . . ?
O22 C14 C13 108.2(4) . . ?
O22 C14 H14 112.5 . . ?
O22 C14 C15 109.1(4) . . ?
N01H N014 C3 114.8(5) . . ?
N5 C15 C14 112.9(4) . . ?
N5 C15 H15 109.4 . . ?
C14 C15 H15 109.4 . . ?
O20 C15 N5 108.5(4) . . ?
O20 C15 C14 107.3(3) . . ?
O20 C15 H15 109.4 . . ?
P3 O16 Cu2 138.8(2) . . ?
N4 C16 N5 116.0(4) . . ?
O23 C16 N4 121.8(4) . . ?
O23 C16 N5 122.2(4) . . ?
P4 O17 P3 135.0(2) . . ?
N3 C17 N4 119.7(4) . . ?
N3 C17 C18 123.0(5) . . ?
N4 C17 C18 117.3(4) . . ?
C17 C18 H18 120.5 . . ?
C19 C18 C17 118.9(5) . . ?
C19 C18 H18 120.5 . . ?
C11 O19 P4 119.5(3) . . ?
N5 C19 H19 119.0 . . ?
C18 C19 N5 121.9(4) . . ?
C18 C19 H19 119.0 . . ?
C15 O20 C12 110.0(3) . . ?
O10 C20 H20A 109.6 . . ?
O10 C20 H20B 109.6 . . ?
O10 C20 C21 110.2(4) . . ?
H20A C20 H20B 108.1 . . ?
C21 C20 H20A 109.6 . . ?
C21 C20 H20B 109.6 . . ?
C13 O21 H21A 109.5 . . ?
O11 C21 C20 109.7(4) . . ?
O11 C21 H21 108.5 . . ?
O11 C21 C22 104.0(3) . . ?
C20 C21 H21 108.5 . . ?
C20 C21 C22 117.5(4) . . ?
C22 C21 H21 108.5 . . ?
O12 C22 C21 108.5(4) . . ?
O12 C22 H22 110.2 . . ?
O12 C22 C23 115.7(4) . . ?
C21 C22 H22 110.2 . . ?
C21 C22 C23 101.6(4) . . ?
C23 C22 H22 110.2 . . ?
C14 O22 H22A 109.5 . . ?
O13 C23 C22 108.8(4) . . ?
O13 C23 H23 112.6 . . ?
O13 C23 C24 108.0(4) . . ?
C22 C23 H23 112.6 . . ?
C22 C23 C24 101.5(4) . . ?
C24 C23 H23 112.6 . . ?
N8 C24 C23 112.6(4) . . ?
N8 C24 H24 109.8 . . ?
O11 C24 N8 107.6(4) . . ?
O11 C24 C23 107.1(4) . . ?
O11 C24 H24 109.8 . . ?
C23 C24 H24 109.8 . . ?
Cu2 O24 H24A 113.0 . . ?
Cu2 O24 H24B 113.6 . . ?
H24A O24 H24B 100.4 . . ?
N8 C25 N7 114.2(4) . . ?
O14 C25 N7 122.2(5) . . ?
O14 C25 N8 123.5(5) . . ?
H26A O26 H26B 104.6 . . ?
N6 C26 N7 119.7(5) . . ?
N6 C26 C27 123.1(5) . . ?
N7 C26 C27 117.3(5) . . ?
C26 C27 H27 120.7 . . ?
C28 C27 C26 118.5(5) . . ?
C28 C27 H27 120.7 . . ?
N8 C28 H28 118.9 . . ?
C27 C28 N8 122.2(4) . . ?
C27 C28 H28 118.9 . . ?
H27A O27 H27B 104.5 . . ?
H25A O25 H25B 104.6 . . ?

loop_
_geom_bond_atom_site_label_1
_geom_bond_atom_site_label_2
_geom_bond_distance
_geom_bond_site_symmetry_2
_geom_bond_publ_flag
P1 O5 1.495(3) . ?
P1 O8 1.584(3) . ?
P1 O9 1.478(4) . ?
P1 O10 1.578(3) . ?
Cu1 O1 2.352(4) . ?
Cu1 O2 1.934(3) . ?
Cu1 O3 1.937(3) . ?
Cu1 O4 1.944(4) . ?
Cu1 O5 1.939(3) . ?
C1 H1 0.9300 . ?
C1 N1 1.336(7) . ?
C1 C2 1.388(5) . ?
O1 H1A 1.0292 . ?
O1 H1B 1.0248 . ?
N1 Cu2 2.016(3) . ?
N1 C5 1.301(7) . ?
N01H C6 1.456(6) . ?
N01H N014 1.219(8) . ?
P2 O4 1.491(4) . ?
P2 O6 1.506(7) . ?
P2 O7 1.507(4) . ?
P2 O8 1.606(3) . ?
Cu2 N2 2.015(3) 1_556 ?
Cu2 O7 1.949(3) 1_455 ?
Cu2 O16 1.906(3) . ?
Cu2 O24 2.364(5) . ?
C2 H2 0.9300 . ?
C2 C3 1.352(7) . ?
N2 C8 1.328(7) . ?
N2 C9 1.341(7) . ?
O2 P4 1.498(3) . ?
P3 O3 1.517(3) . ?
P3 O15 1.482(4) . ?
P3 O16 1.502(4) . ?
P3 O17 1.615(3) . ?
N3 H3A 0.8600 . ?
N3 H3B 0.8600 . ?
N3 C17 1.289(6) . ?
C3 C4 1.361(8) . ?
C3 N014 1.440(6) . ?
P4 O17 1.572(3) . ?
P4 O18 1.470(4) . ?
P4 O19 1.590(3) . ?
N4 C16 1.373(6) . ?
N4 C17 1.350(6) . ?
C4 H4 0.9300 . ?
C4 C5 1.370(7) . ?
C5 H5 0.9300 . ?
N5 C15 1.488(6) . ?
N5 C16 1.376(6) . ?
N5 C19 1.374(6) . ?
N6 H6A 0.8600 . ?
N6 H6B 0.8600 . ?
N6 C26 1.304(7) . ?
C6 C7 1.363(8) . ?
C6 C10 1.371(8) . ?
C7 H7A 0.9300 . ?
C7 C8 1.384(7) . ?
N7 H7 0.8600 . ?
N7 C25 1.392(7) . ?
N7 C26 1.329(7) . ?
N8 C24 1.503(6) . ?
N8 C25 1.377(6) . ?
N8 C28 1.361(6) . ?
C8 H8 0.9300 . ?
C9 H9 0.9300 . ?
C9 C10 1.382(7) . ?
O10 C20 1.441(6) . ?
C10 H10 0.9300 . ?
O11 C21 1.450(5) . ?
O11 C24 1.409(6) . ?
C11 H11A 0.9700 . ?
C11 H11B 0.9700 . ?
C11 C12 1.498(6) . ?
C11 O19 1.446(6) . ?
C12 H12A 0.9800 . ?
C12 C13 1.534(6) . ?
C12 O20 1.452(5) . ?
O12 H12 0.8200 . ?
O12 C22 1.405(6) . ?
O13 H13 0.8200 . ?
O13 C23 1.421(7) . ?
C13 H13A 0.9800 . ?
C13 C14 1.527(6) . ?
C13 O21 1.405(6) . ?
O14 C25 1.209(7) . ?
C14 H14 0.9800 . ?
C14 C15 1.532(6) . ?
C14 O22 1.413(6) . ?
C15 H15 0.9800 . ?
C15 O20 1.406(5) . ?
C16 O23 1.215(6) . ?
C17 C18 1.424(6) . ?
C18 H18 0.9300 . ?
C18 C19 1.332(7) . ?
C19 H19 0.9300 . ?
C20 H20A 0.9700 . ?
C20 H20B 0.9700 . ?
C20 C21 1.500(7) . ?
O21 H21A 0.8200 . ?
C21 H21 0.9800 . ?
C21 C22 1.522(6) . ?
C22 H22 0.9800 . ?
C22 C23 1.526(6) . ?
O22 H22A 0.8200 . ?
C23 H23 0.9800 . ?
C23 C24 1.537(7) . ?
C24 H24 0.9800 . ?
O24 H24A 0.9318 . ?
O24 H24B 0.9344 . ?
O26 H26A 0.8490 . ?
O26 H26B 0.8498 . ?
C26 C27 1.425(7) . ?
C27 H27 0.9300 . ?
C27 C28 1.333(7) . ?
C28 H28 0.9300 . ?
O27 H27A 0.8493 . ?
O27 H27B 0.8497 . ?
O25 H25A 0.8500 . ?
O25 H25B 0.8484 . ?

loop_
_geom_hbond_atom_site_label_D
_geom_hbond_atom_site_label_H
_geom_hbond_atom_site_label_A
_geom_hbond_distance_DH
_geom_hbond_distance_HA
_geom_hbond_distance_DA
_geom_hbond_angle_DHA
_geom_hbond_site_symmetry_A
_geom_hbond_publ_flag
O12 H12 O21 0.82 2.02 2.798(5) 158.5 1_656 yes
O13 H13 O9 0.82 1.94 2.697(5) 153.3 2_657 yes
O21 H21A O27 0.82 1.88 2.633(5) 152.8 . yes
O22 H22A O18 0.82 1.92 2.709(5) 160.8 2 yes
O24 H24A O26 0.93 1.90 2.802(8) 160.9 2_546 yes
O26 H26B O15 0.85 1.95 2.663(8) 140.2 . yes
O27 H27A O15 0.85 1.88 2.686(6) 157.4 . yes

loop_
_geom_torsion_atom_site_label_1
_geom_torsion_atom_site_label_2
_geom_torsion_atom_site_label_3
_geom_torsion_atom_site_label_4
_geom_torsion
_geom_torsion_site_symmetry_1
_geom_torsion_site_symmetry_2
_geom_torsion_site_symmetry_3
_geom_torsion_site_symmetry_4
_geom_torsion_publ_flag
P1 O10 C20 C21 168.1(3) . . . . ?
Cu1 O2 P4 O17 15.5(4) . . . . ?
Cu1 O2 P4 O18 -108.7(3) . . . . ?
Cu1 O2 P4 O19 129.2(3) . . . . ?
C1 N1 C5 C4 0.8(9) . . . . ?
C1 C2 C3 C4 0.8(6) . . . . ?
C1 C2 C3 N014 -178.1(4) . . . . ?
N1 C1 C2 C3 1.1(6) . . . . ?
N01H C6 C7 C8 -180.0(5) . . . . ?
N01H C6 C10 C9 177.9(5) . . . . ?
Cu2 N1 C5 C4 -169.6(5) . . . . ?
Cu2 N2 C8 C7 166.3(4) 1_554 . . . ?
Cu2 N2 C9 C10 -168.8(5) 1_554 . . . ?
C2 C1 N1 Cu2 168.4(3) . . . . ?
C2 C1 N1 C5 -1.8(7) . . . . ?
C2 C3 C4 C5 -1.8(8) . . . . ?
C2 C3 N014 N01H 15.2(7) . . . . ?
N2 C9 C10 C6 1.4(9) . . . . ?
O2 P4 O17 P3 21.5(4) . . . . ?
O2 P4 O19 C11 -41.8(4) . . . . ?
O3 P3 O16 Cu2 174.4(4) . . . . ?
O3 P3 O17 P4 -27.0(4) . . . . ?
N3 C17 C18 C19 178.0(5) . . . . ?
C3 C4 C5 N1 1.0(10) . . . . ?
N4 C17 C18 C19 -1.6(7) . . . . ?
C4 C3 N014 N01H -163.8(5) . . . . ?
O4 P2 O7 Cu2 155.7(2) . . . 1_655 ?
O4 P2 O8 P1 7.3(5) . . . . ?
O5 P1 O8 P2 -34.6(5) . . . . ?
O5 P1 O10 C20 -49.6(4) . . . . ?
N5 C15 O20 C12 -123.2(4) . . . . ?
N6 C26 C27 C28 179.0(5) . . . . ?
O6 P2 O4 Cu1 -87.9(5) . . . . ?
O6 P2 O7 Cu2 26.5(4) . . . 1_655 ?
O6 P2 O8 P1 130.0(4) . . . . ?
C6 N01H N014 C3 178.4(4) . . . . ?
C6 C7 C8 N2 2.7(8) . . . . ?
O7 P2 O4 Cu1 143.7(4) . . . . ?
O7 P2 O8 P1 -110.0(4) . . . . ?
C7 C6 C10 C9 -0.1(9) . . . . ?
N7 C26 C27 C28 -2.3(7) . . . . ?
O8 P1 O5 Cu1 32.8(4) . . . . ?
O8 P1 O10 C20 64.8(4) . . . . ?
O8 P2 O4 Cu1 28.5(6) . . . . ?
O8 P2 O7 Cu2 -87.9(3) . . . 1_655 ?
C8 N2 C9 C10 -0.7(8) . . . . ?
O9 P1 O5 Cu1 -94.0(4) . . . . ?
O9 P1 O8 P2 96.7(4) . . . . ?
O9 P1 O10 C20 -178.8(4) . . . . ?
C9 N2 C8 C7 -1.4(8) . . . . ?
O10 P1 O5 Cu1 144.0(3) . . . . ?
O10 P1 O8 P2 -150.0(4) . . . . ?
O10 C20 C21 O11 -61.1(5) . . . . ?
O10 C20 C21 C22 57.2(6) . . . . ?
C10 C6 C7 C8 -1.8(8) . . . . ?
O11 C21 C22 O12 -159.9(4) . . . . ?
O11 C21 C22 C23 -37.5(5) . . . . ?
C11 C12 C13 C14 -159.8(4) . . . . ?
C11 C12 C13 O21 80.3(5) . . . . ?
C11 C12 O20 C15 151.3(4) . . . . ?
C12 C11 O19 P4 169.6(3) . . . . ?
C12 C13 C14 C15 38.8(4) . . . . ?
C12 C13 C14 O22 -75.8(4) . . . . ?
O12 C22 C23 O13 40.7(6) . . . . ?
O12 C22 C23 C24 154.5(4) . . . . ?
O13 C23 C24 N8 -152.3(4) . . . . ?
O13 C23 C24 O11 89.7(4) . . . . ?
C13 C12 O20 C15 26.1(5) . . . . ?
C13 C14 C15 N5 94.8(4) . . . . ?
C13 C14 C15 O20 -24.6(5) . . . . ?
C14 C15 O20 C12 -1.0(5) . . . . ?
N014 N01H C6 C7 -171.7(5) . . . . ?
N014 N01H C6 C10 10.3(7) . . . . ?
N014 C3 C4 C5 177.3(5) . . . . ?
C15 N5 C16 N4 177.6(4) . . . . ?
C15 N5 C16 O23 -3.2(7) . . . . ?
C15 N5 C19 C18 -177.2(5) . . . . ?
O15 P3 O3 Cu1 -120.1(3) . . . . ?
O15 P3 O16 Cu2 44.9(5) . . . . ?
O15 P3 O17 P4 95.9(4) . . . . ?
O16 P3 O3 Cu1 111.2(3) . . . . ?
O16 P3 O17 P4 -143.6(4) . . . . ?
C16 N4 C17 N3 -177.6(5) . . . . ?
C16 N4 C17 C18 1.9(7) . . . . ?
C16 N5 C15 C14 87.4(5) . . . . ?
C16 N5 C15 O20 -153.9(4) . . . . ?
C16 N5 C19 C18 1.7(7) . . . . ?
O17 P3 O3 Cu1 -3.1(4) . . . . ?
O17 P3 O16 Cu2 -70.2(5) . . . . ?
O17 P4 O19 C11 74.3(4) . . . . ?
C17 N4 C16 N5 -0.5(7) . . . . ?
C17 N4 C16 O23 -179.7(5) . . . . ?
C17 C18 C19 N5 -0.2(8) . . . . ?
O18 P4 O17 P3 151.7(3) . . . . ?
O18 P4 O19 C11 -170.7(4) . . . . ?
O19 P4 O17 P3 -94.1(4) . . . . ?
O19 C11 C12 C13 49.5(5) . . . . ?
O19 C11 C12 O20 -66.6(5) . . . . ?
C19 N5 C15 C14 -93.7(5) . . . . ?
C19 N5 C15 O20 25.1(6) . . . . ?
C19 N5 C16 N4 -1.4(6) . . . . ?
C19 N5 C16 O23 177.8(5) . . . . ?
O20 C12 C13 C14 -40.2(4) . . . . ?
O20 C12 C13 O21 -160.2(4) . . . . ?
C20 C21 C22 O12 78.8(5) . . . . ?
C20 C21 C22 C23 -158.9(4) . . . . ?
O21 C13 C14 C15 160.1(4) . . . . ?
O21 C13 C14 O22 45.5(5) . . . . ?
C21 O11 C24 N8 -120.1(4) . . . . ?
C21 O11 C24 C23 1.2(5) . . . . ?
C21 C22 C23 O13 -76.6(5) . . . . ?
C21 C22 C23 C24 37.2(5) . . . . ?
C22 C23 C24 N8 93.4(4) . . . . ?
C22 C23 C24 O11 -24.6(5) . . . . ?
O22 C14 C15 N5 -151.2(3) . . . . ?
O22 C14 C15 O20 89.4(4) . . . . ?
C24 N8 C25 N7 178.7(4) . . . . ?
C24 N8 C25 O14 -2.9(7) . . . . ?
C24 N8 C28 C27 -176.4(5) . . . . ?
C24 O11 C21 C20 149.5(4) . . . . ?
C24 O11 C21 C22 23.0(5) . . . . ?
C25 N7 C26 N6 -176.4(5) . . . . ?
C25 N7 C26 C27 4.8(8) . . . . ?
C25 N8 C24 O11 -155.1(4) . . . . ?
C25 N8 C24 C23 87.1(5) . . . . ?
C25 N8 C28 C27 -1.5(8) . . . . ?
C26 N7 C25 N8 -5.2(8) . . . . ?
C26 N7 C25 O14 176.3(5) . . . . ?
C26 C27 C28 N8 0.8(8) . . . . ?
C28 N8 C24 O11 20.2(6) . . . . ?
C28 N8 C24 C23 -97.6(5) . . . . ?
C28 N8 C25 N7 3.4(7) . . . . ?
C28 N8 C25 O14 -178.2(5) . . . . ?

loop_
_twin_individual_id
_twin_individual_mass_fraction_refined
1 0.985(12)
2 0.015(12)

loop_
_smtbx_masks_void_nr
_smtbx_masks_void_average_x
_smtbx_masks_void_average_y
_smtbx_masks_void_average_z
_smtbx_masks_void_volume
_smtbx_masks_void_count_electrons
_smtbx_masks_void_content
1 0.408 0.185 0.414 76.2 27.6 ?
2 0.592 0.685 0.586 76.2 27.1 ?
